data_7710406
loop_
_publ_author_name
'M\;aczka, Miros\/law'
'G\;agor, Anna'
'Stefa\'nska, Dagmara'
'Zar\;eba, Jan K.'
'Pikul, Adam'

_publ_section_title
;
 Structural, magnetic and photoluminescence properties of new hybrid
 hypophosphites: discovery of the first noncentrosymmetric and two
 cobalt-based members
;
_journal_name_full 'Dalton Transactions'
_journal_paper_doi 10.1039/D2DT01212J
_journal_year 2022
_chemical_formula_moiety 'Co H6 O6 P3, C H6 N3'
_chemical_formula_sum 'C H12 Co N3 O6 P3'
_chemical_formula_weight 313.98
_space_group_crystal_system monoclinic
_space_group_IT_number 12
_space_group_name_Hall '-I 2y'
_space_group_name_H-M_alt 'I 1 2/m 1'
_atom_sites_solution_hydrogens mixed
_atom_sites_solution_primary dual
_audit_creation_date 2022-01-19
_audit_creation_method
;
Olex2 1.5
(compiled 2021.10.07 svn.r9718050b for OlexSys, GUI svn.r6410)
;
_audit_update_record
;
2022-02-21 deposited with the CCDC.	2022-05-23 downloaded from the CCDC.
;
_cell_angle_alpha 90
_cell_angle_beta 90.623(5)
_cell_angle_gamma 90
_cell_formula_units_Z 4
_cell_length_a 8.6597(4)
_cell_length_b 13.0778(6)
_cell_length_c 9.4000(5)
_cell_measurement_reflns_used 3073
_cell_measurement_temperature 293(2)
_cell_measurement_theta_max 29.3290
_cell_measurement_theta_min 2.8000
_cell_volume 1064.49(9)
_computing_cell_refinement 'CrysAlisPro 1.171.39.46 (Rigaku OD, 2018)'
_computing_data_collection 'CrysAlisPro 1.171.39.46 (Rigaku OD, 2018)'
_computing_data_reduction 'CrysAlisPro 1.171.39.46 (Rigaku OD, 2018)'
_computing_molecular_graphics 'Olex2 1.5 (Dolomanov et al., 2009)'
_computing_publication_material 'Olex2 1.5 (Dolomanov et al., 2009)'
_computing_structure_refinement 'SHELXL 2018/3 (Sheldrick, 2015)'
_computing_structure_solution 'SHELXT 2018/2 (Sheldrick, 2018)'
_diffrn_ambient_temperature 293(2)
_diffrn_detector 'CCD plate'
_diffrn_detector_area_resol_mean 10.6249
_diffrn_detector_type Atlas
_diffrn_measured_fraction_theta_full 1.000
_diffrn_measured_fraction_theta_max 0.907
_diffrn_measurement_details
;
List of Runs (angles in degrees, time in seconds):

  # Type    Start    End  Width  t~exp~   \w     \q     \k     \f   Frames
#--------------------------------------------------------------------------
  1  \w     32.00 104.00   1.20    5.00    --   13.31-178.00  30.00   60
  2  \w    -25.00  29.00   1.20    5.00    --  -14.40 -99.00 -90.00   45
  3  \w    -46.00  63.20   1.20    5.00    --  -14.40  57.00  60.00   91
  4  \w    -19.00   5.00   1.20    5.00    --   13.31  57.00 150.00   20
  5  \w    -46.00  64.40   1.20    5.00    --  -14.40  37.00-150.00   92
;
_diffrn_measurement_device 'four-circle diffractometer'
_diffrn_measurement_device_type 'Xcalibur, Atlas'
_diffrn_measurement_method '\w scans'
_diffrn_orient_matrix_type 'CrysAlisPro convention (1999,Acta A55,543-557)'
_diffrn_orient_matrix_UB_11 0.0179701000
_diffrn_orient_matrix_UB_12 0.0088257000
_diffrn_orient_matrix_UB_13 -0.0724265000
_diffrn_orient_matrix_UB_21 0.0758161000
_diffrn_orient_matrix_UB_22 -0.0188101000
_diffrn_orient_matrix_UB_23 0.0122455000
_diffrn_orient_matrix_UB_31 -0.0253144000
_diffrn_orient_matrix_UB_32 -0.0500848000
_diffrn_orient_matrix_UB_33 -0.0173200000
_diffrn_radiation_monochromator graphite
_diffrn_radiation_probe x-ray
_diffrn_radiation_type 'Mo K\a'
_diffrn_radiation_wavelength 0.71073
_diffrn_reflns_av_R_equivalents 0.0210
_diffrn_reflns_av_unetI/netI 0.0206
_diffrn_reflns_Laue_measured_fraction_full 1.000
_diffrn_reflns_Laue_measured_fraction_max 0.907
_diffrn_reflns_limit_h_max 11
_diffrn_reflns_limit_h_min -11
_diffrn_reflns_limit_k_max 17
_diffrn_reflns_limit_k_min -17
_diffrn_reflns_limit_l_max 12
_diffrn_reflns_limit_l_min -12
_diffrn_reflns_number 5023
_diffrn_reflns_point_group_measured_fraction_full 1.000
_diffrn_reflns_point_group_measured_fraction_max 0.907
_diffrn_reflns_theta_full 25.242
_diffrn_reflns_theta_max 29.331
_diffrn_reflns_theta_min 2.669
_diffrn_source 'fine-focus sealed X-ray tube'
_diffrn_source_type 'Enhance (Mo) X-ray Source'
_exptl_absorpt_coefficient_mu 2.072
_exptl_absorpt_correction_T_max 1.00000
_exptl_absorpt_correction_T_min 0.94467
_exptl_absorpt_correction_type multi-scan
_exptl_absorpt_process_details
;
CrysAlisPro 1.171.39.46 (Rigaku Oxford Diffraction, 2018)
Empirical absorption correction using spherical harmonics,
 implemented in SCALE3 ABSPACK scaling algorithm.
;
_exptl_crystal_density_diffrn 1.959
_exptl_crystal_description plate
_exptl_crystal_F_000 636
_exptl_crystal_size_max 0.26
_exptl_crystal_size_mid 0.21
_exptl_crystal_size_min 0.12
_refine_diff_density_max 0.331
_refine_diff_density_min -0.510
_refine_diff_density_rms 0.072
_refine_ls_extinction_coef 0.0231(9)
_refine_ls_extinction_expression Fc^*^=kFc[1+0.001xFc^2^\l^3^/sin(2\q)]^-1/4^
_refine_ls_extinction_method 'SHELXL-2018/3 (Sheldrick 2018)'
_refine_ls_goodness_of_fit_ref 1.095
_refine_ls_hydrogen_treatment mixed
_refine_ls_matrix_type full
_refine_ls_number_parameters 86
_refine_ls_number_reflns 1379
_refine_ls_number_restraints 0
_refine_ls_restrained_S_all 1.095
_refine_ls_R_factor_all 0.0274
_refine_ls_R_factor_gt 0.0231
_refine_ls_shift/su_max 0.001
_refine_ls_shift/su_mean 0.000
_refine_ls_structure_factor_coef Fsqd
_refine_ls_weighting_details 'w=1/[\s^2^(Fo^2^)+(0.0288P)^2^+0.9483P] where P=(Fo^2^+2Fc^2^)/3'
_refine_ls_weighting_scheme calc
_refine_ls_wR_factor_gt 0.0582
_refine_ls_wR_factor_ref 0.0615
_reflns_Friedel_coverage 0.000
_reflns_number_gt 1246
_reflns_number_total 1379
_reflns_threshold_expression 'I > 2\s(I)'
_cod_data_source_file d2dt01212j2.cif
_cod_data_source_block guacopo2_rt
_cod_database_code 7710406
_shelx_shelxl_version_number 2018/3
_chemical_oxdiff_formula CoP3O6NC3
_shelx_space_group_comment
;
The symmetry employed for this shelxl refinement is uniquely defined
by the following loop, which should always be used as a source of
symmetry information in preference to the above space-group names.
They are only intended as comments.
;
_olex2_refinement_description
;
1. Fixed Uiso
 At 1.2 times of:
  All N(H,H) groups
2. Others
 Fixed Sof: H1A(0.5) H1B(0.5)
3.a X=CH2 refined with riding coordinates:
 N1(H1A,H1B), N2(H2C,H2D)
;
_olex2_submission_special_instructions 'No special instructions were received'
_oxdiff_exptl_absorpt_empirical_details
;
Empirical correction (ABSPACK) includes:
- Absorption correction using spherical harmonics
- Frame scaling
;
_oxdiff_exptl_absorpt_empirical_full_max 1.122
_oxdiff_exptl_absorpt_empirical_full_min 0.933

loop_
_space_group_symop_operation_xyz
'x, y, z'
'-x, y, -z'
'x+1/2, y+1/2, z+1/2'
'-x+1/2, y+1/2, -z+1/2'
'-x, -y, -z'
'x, -y, z'
'-x+1/2, -y+1/2, -z+1/2'
'x+1/2, -y+1/2, z+1/2'

loop_
_atom_site_label
_atom_site_type_symbol
_atom_site_fract_x
_atom_site_fract_y
_atom_site_fract_z
_atom_site_U_iso_or_equiv
_atom_site_adp_type
_atom_site_occupancy
_atom_site_site_symmetry_order
_atom_site_calc_flag
_atom_site_refinement_flags_posn
_atom_site_refinement_flags_adp
_atom_site_refinement_flags_occupancy
_atom_site_disorder_assembly
_atom_site_disorder_group
Co1 Co 0.750000 0.250000 0.750000 0.01406(12) Uani 1 2 d S . P . .
P2 P 0.66955(8) 0.000000 0.71476(7) 0.02274(17) Uani 1 2 d S T P . .
P1 P 0.500000 0.24489(5) 0.500000 0.02251(17) Uani 1 2 d S T P . .
P3 P 0.500000 0.16575(5) 1.000000 0.0306(2) Uani 1 2 d S T P . .
O1 O 0.60681(15) 0.30786(9) 0.59224(13) 0.0236(3) Uani 1 1 d . . . . .
O2 O 0.72969(15) 0.09797(9) 0.65324(13) 0.0233(3) Uani 1 1 d . . . . .
O3 O 0.55342(16) 0.22393(11) 0.87306(15) 0.0291(3) Uani 1 1 d . . . . .
N1 N 0.4714(3) 0.500000 0.6801(2) 0.0264(5) Uani 1 2 d S T P . .
H1A H 0.492170 0.556934 0.638745 0.032 Uiso 0.5 1 calc R U P . .
H1B H 0.495805 0.443066 0.640496 0.032 Uiso 0.5 1 calc R U P . .
N2 N 0.36404(19) 0.58786(13) 0.86568(17) 0.0314(4) Uani 1 1 d . . . . .
H2C H 0.315135 0.588087 0.944814 0.038 Uiso 1 1 calc R U . . .
H2D H 0.388640 0.644689 0.825864 0.038 Uiso 1 1 calc R U . . .
C1 C 0.4015(3) 0.500000 0.8051(3) 0.0216(5) Uani 1 2 d S T P . .
H1 H 0.577(3) 0.1832(18) 0.424(2) 0.041(7) Uiso 1 1 d . . . . .
H2A H 0.695(3) 0.000000 0.854(3) 0.032(8) Uiso 1 2 d S . P . .
H2B H 0.516(4) 0.000000 0.705(4) 0.050(10) Uiso 1 2 d S . P . .
H3 H 0.610(3) 0.102(2) 1.046(3) 0.059(8) Uiso 1 1 d . . . . .

loop_
_atom_site_aniso_label
_atom_site_aniso_U_11
_atom_site_aniso_U_22
_atom_site_aniso_U_33
_atom_site_aniso_U_23
_atom_site_aniso_U_13
_atom_site_aniso_U_12
Co1 0.01612(18) 0.01342(18) 0.01262(17) 0.00099(11) -0.00078(12) -0.00086(11)
P2 0.0270(3) 0.0152(3) 0.0263(3) 0.000 0.0087(3) 0.000
P1 0.0295(4) 0.0158(3) 0.0220(3) 0.000 -0.0111(3) 0.000
P3 0.0480(5) 0.0165(3) 0.0276(4) 0.000 0.0192(3) 0.000
O1 0.0290(7) 0.0184(6) 0.0231(6) 0.0011(5) -0.0116(5) -0.0007(5)
O2 0.0326(7) 0.0152(6) 0.0220(6) -0.0001(5) 0.0019(5) -0.0002(5)
O3 0.0287(7) 0.0316(7) 0.0273(7) 0.0059(6) 0.0109(6) 0.0007(6)
N1 0.0352(12) 0.0208(11) 0.0232(11) 0.000 0.0052(9) 0.000
N2 0.0413(10) 0.0226(8) 0.0306(9) -0.0031(7) 0.0106(8) 0.0002(7)
C1 0.0199(11) 0.0224(12) 0.0224(12) 0.000 -0.0022(9) 0.000

loop_
_atom_type_symbol
_atom_type_description
_atom_type_scat_dispersion_real
_atom_type_scat_dispersion_imag
_atom_type_scat_source
C C 0.0033 0.0016 'International Tables Vol C Tables 4.2.6.8 and 6.1.1.4'
H H 0.0000 0.0000 'International Tables Vol C Tables 4.2.6.8 and 6.1.1.4'
Co Co 0.3494 0.9721 'International Tables Vol C Tables 4.2.6.8 and 6.1.1.4'
N N 0.0061 0.0033 'International Tables Vol C Tables 4.2.6.8 and 6.1.1.4'
O O 0.0106 0.0060 'International Tables Vol C Tables 4.2.6.8 and 6.1.1.4'
P P 0.1023 0.0942 'International Tables Vol C Tables 4.2.6.8 and 6.1.1.4'

loop_
_geom_angle_atom_site_label_1
_geom_angle_atom_site_label_2
_geom_angle_atom_site_label_3
_geom_angle
_geom_angle_site_symmetry_1
_geom_angle_site_symmetry_3
_geom_angle_publ_flag
O1 Co1 O1 180.00(5) . 7_656 ?
O1 Co1 O2 89.40(5) . . ?
O1 Co1 O2 90.60(5) 7_656 . ?
O1 Co1 O2 90.60(5) . 7_656 ?
O1 Co1 O2 89.40(5) 7_656 7_656 ?
O1 Co1 O3 88.34(5) . . ?
O1 Co1 O3 91.66(5) . 7_656 ?
O1 Co1 O3 91.66(5) 7_656 . ?
O1 Co1 O3 88.34(5) 7_656 7_656 ?
O2 Co1 O2 180.0 7_656 . ?
O3 Co1 O2 88.88(5) 7_656 . ?
O3 Co1 O2 88.89(5) . 7_656 ?
O3 Co1 O2 91.12(5) 7_656 7_656 ?
O3 Co1 O2 91.12(5) . . ?
O3 Co1 O3 180.00(8) . 7_656 ?
O2 P2 O2 117.18(10) 6 . ?
O2 P2 H2A 109.0(6) 6 . ?
O2 P2 H2A 109.0(6) . . ?
O2 P2 H2B 108.9(7) 6 . ?
O2 P2 H2B 108.9(7) . . ?
H2A P2 H2B 103(2) . . ?
O1 P1 O1 113.69(10) . 2_656 ?
O1 P1 H1 110.3(10) 2_656 2_656 ?
O1 P1 H1 110.3(10) . 2_656 ?
O1 P1 H1 110.3(10) 2_656 . ?
O1 P1 H1 110.3(10) . . ?
H1 P1 H1 101(2) . 2_656 ?
O3 P3 O3 118.71(12) 2_657 . ?
O3 P3 H3 106.5(11) . 2_657 ?
O3 P3 H3 110.5(11) . . ?
O3 P3 H3 106.5(11) 2_657 . ?
O3 P3 H3 110.5(11) 2_657 2_657 ?
H3 P3 H3 103(2) . 2_657 ?
P1 O1 Co1 124.95(7) . . ?
P2 O2 Co1 129.84(7) . . ?
P3 O3 Co1 141.67(9) . . ?
H1A N1 H1B 120.0 . . ?
C1 N1 H1A 120.0 . . ?
C1 N1 H1B 120.0 . . ?
H2C N2 H2D 120.0 . . ?
C1 N2 H2C 120.0 . . ?
C1 N2 H2D 120.0 . . ?
N2 C1 N1 119.77(12) 6_565 . ?
N2 C1 N1 119.77(12) . . ?
N2 C1 N2 120.4(2) . 6_565 ?

loop_
_geom_bond_atom_site_label_1
_geom_bond_atom_site_label_2
_geom_bond_distance
_geom_bond_site_symmetry_2
_geom_bond_publ_flag
Co1 O1 2.0663(12) . ?
Co1 O1 2.0663(12) 7_656 ?
Co1 O2 2.1926(12) 7_656 ?
Co1 O2 2.1926(12) . ?
Co1 O3 2.0965(13) . ?
Co1 O3 2.0965(13) 7_656 ?
P2 O2 1.5013(12) 6 ?
P2 O2 1.5013(12) . ?
P2 H2A 1.32(3) . ?
P2 H2B 1.33(3) . ?
P1 O1 1.5060(13) . ?
P1 O1 1.5061(13) 2_656 ?
P1 H1 1.27(2) . ?
P1 H1 1.27(2) 2_656 ?
P3 O3 1.4929(13) . ?
P3 O3 1.4929(13) 2_657 ?
P3 H3 1.33(3) . ?
P3 H3 1.33(3) 2_657 ?
N1 H1A 0.8600 . ?
N1 H1B 0.8600 . ?
N1 C1 1.328(3) . ?
N2 H2C 0.8600 . ?
N2 H2D 0.8600 . ?
N2 C1 1.324(2) . ?

loop_
_geom_torsion_atom_site_label_1
_geom_torsion_atom_site_label_2
_geom_torsion_atom_site_label_3
_geom_torsion_atom_site_label_4
_geom_torsion
_geom_torsion_site_symmetry_1
_geom_torsion_site_symmetry_2
_geom_torsion_site_symmetry_3
_geom_torsion_site_symmetry_4
_geom_torsion_publ_flag
O1 P1 O1 Co1 172.02(11) 2_656 . . . ?
O2 P2 O2 Co1 -154.10(4) 6 . . . ?
O3 P3 O3 Co1 116.39(16) 2_657 . . . ?
